data_7062128
loop_
_publ_author_name
'Orvo\<s, Jakub'
'Fischer, R\'obert'
'Brach\<nakov\'a, Barbora'
'Pavlik, J\'an'
'Monco\<l, J\'an'
'\<Sag\'atov\'a, Alexandra'
'Fronc, Marek'
'Ko\<z\'i\<sek, Jozef'
'Routaboul, Lucie'
'Bousseksou, Azzedine'
'\<Salitro\<s, Ivan'

_publ_section_title
;
 Pyridyl-benzimidazole derivatives decorated with phenylazo substituents
 and their low-spin iron(ii) complexes: a study of the synthesis,
 structure and photoisomerization
;
_journal_issue 3
_journal_name_full 'New Journal of Chemistry'
_journal_page_first 1488
_journal_page_last 1497
_journal_paper_doi 10.1039/D2NJ04774H
_journal_volume 47
_journal_year 2023
_chemical_formula_moiety '2(C25 H17 N7), 2(C3 H7 N O)'
_chemical_formula_sum 'C56 H48 N16 O2'
_chemical_formula_weight 977.10
_space_group_crystal_system triclinic
_space_group_IT_number 2
_space_group_name_Hall '-P 1'
_space_group_name_H-M_alt 'P -1'
_atom_sites_solution_hydrogens geom
_atom_sites_solution_primary dual
_audit_creation_date 2022-06-07
_audit_creation_method
;
Olex2 1.5
(compiled 2022.04.07 svn.rca3783a0 for OlexSys, GUI svn.r6498)
;
_audit_update_record
;
2022-06-10 deposited with the CCDC.	2022-12-05 downloaded from the CCDC.
;
_cell_angle_alpha 103.400(3)
_cell_angle_beta 106.838(3)
_cell_angle_gamma 112.929(3)
_cell_formula_units_Z 1
_cell_length_a 10.5322(4)
_cell_length_b 11.0246(4)
_cell_length_c 12.4797(4)
_cell_measurement_reflns_used 18876
_cell_measurement_temperature 100
_cell_measurement_theta_max 71.69
_cell_measurement_theta_min 4.02
_cell_volume 1175.70(9)
_computing_cell_refinement
;
X-Area Recipe 1.33.0.0 (STOE, 2015)
;
_computing_data_collection
;
X-Area Pilatus3_SV 1.31.150.0 (STOE, 2018)
;
_computing_data_reduction
;
X-Area Integrate 1.73.1.0 (STOE, 2018)
X-Area LANA 1.73.2.0 (STOE, 2018)
;
_computing_molecular_graphics 'Olex2 1.5 (Dolomanov et al., 2009)'
_computing_publication_material
;
STOE & Cie GmbH, X-Area, software package for collecting single-crystal or
multi-domain crystal data on STOE area-detector diffractometers, for image 
processing, for the correction and scaling of reflection intensities and 
for outlier rejection, version 1.84, Darmstadt 2018
;
_computing_structure_refinement 'SHELXL 2018/3 (Sheldrick, 2015)'
_computing_structure_solution 'ShelXT (Sheldrick, 2015)'
_diffrn_ambient_temperature 100
_diffrn_detector 'Pilatus3R 300K'
_diffrn_detector_area_resol_mean 5.81
_diffrn_detector_type 'DECTRIS PILATUS3R 300K'
_diffrn_measured_fraction_theta_full 0.990
_diffrn_measured_fraction_theta_max 0.967
_diffrn_measurement_device 'Eulerian 4-circle diffractometer'
_diffrn_measurement_device_type 'Stoe StadiVari'
_diffrn_measurement_method '\w scans'
_diffrn_radiation_collimation '0.6 mm diameter'
_diffrn_radiation_monochromator 'Graded multilayer mirror'
_diffrn_radiation_polarisn_norm 270
_diffrn_radiation_type 'Cu K\a'
_diffrn_radiation_wavelength 1.54186
_diffrn_reflns_av_R_equivalents 0.0267
_diffrn_reflns_av_unetI/netI 0.0259
_diffrn_reflns_Laue_measured_fraction_full 0.990
_diffrn_reflns_Laue_measured_fraction_max 0.967
_diffrn_reflns_limit_h_max 12
_diffrn_reflns_limit_h_min -12
_diffrn_reflns_limit_k_max 8
_diffrn_reflns_limit_k_min -13
_diffrn_reflns_limit_l_max 15
_diffrn_reflns_limit_l_min -13
_diffrn_reflns_number 22892
_diffrn_reflns_point_group_measured_fraction_full 0.990
_diffrn_reflns_point_group_measured_fraction_max 0.967
_diffrn_reflns_theta_full 67.686
_diffrn_reflns_theta_max 71.639
_diffrn_reflns_theta_min 4.021
_diffrn_source 'Genix3D Cu HF'
_diffrn_source_current 0.600
_diffrn_source_power 0.030
_diffrn_source_voltage 50
_exptl_absorpt_coefficient_mu 0.718
_exptl_absorpt_correction_T_max 0.336
_exptl_absorpt_correction_T_min 0.165
_exptl_absorpt_correction_type multi-scan
_exptl_absorpt_process_details
;
STOE LANA, J. Koziskova, F. Hahn, J. Richter, J. Kozisek, 
Acta Chimica Slovaca, vol. 9, no. 2, 2016, pp. 136 - 140.
;
_exptl_crystal_colour orange
_exptl_crystal_colour_primary orange
_exptl_crystal_density_diffrn 1.380
_exptl_crystal_description block
_exptl_crystal_F_000 512
_exptl_crystal_size_max 0.21
_exptl_crystal_size_mid 0.11
_exptl_crystal_size_min 0.07
_refine_diff_density_max 0.529
_refine_diff_density_min -0.520
_refine_diff_density_rms 0.051
_refine_ls_extinction_coef 0.0032(5)
_refine_ls_extinction_expression Fc^*^=kFc[1+0.001xFc^2^\l^3^/sin(2\q)]^-1/4^
_refine_ls_extinction_method 'SHELXL-2018/3 (Sheldrick 2018)'
_refine_ls_goodness_of_fit_ref 1.085
_refine_ls_hydrogen_treatment constr
_refine_ls_matrix_type full
_refine_ls_number_parameters 351
_refine_ls_number_reflns 4438
_refine_ls_number_restraints 60
_refine_ls_restrained_S_all 1.078
_refine_ls_R_factor_all 0.0568
_refine_ls_R_factor_gt 0.0443
_refine_ls_shift/su_max 0.000
_refine_ls_shift/su_mean 0.000
_refine_ls_structure_factor_coef Fsqd
_refine_ls_weighting_details 'w=1/[\s^2^(Fo^2^)+(0.0743P)^2^+0.4152P] where P=(Fo^2^+2Fc^2^)/3'
_refine_ls_weighting_scheme calc
_refine_ls_wR_factor_gt 0.1264
_refine_ls_wR_factor_ref 0.1320
_reflns_Friedel_coverage 0.000
_reflns_number_gt 3509
_reflns_number_total 4438
_reflns_threshold_expression 'I > 2\s(I)'
_cod_data_source_file d2nj04774h2.cif
_cod_data_source_block 13503dmf
_cod_depositor_comments 'Adding full bibliography for 7062127--7062133.cif.'
_cod_original_cell_volume 1175.70(8)
_cod_database_code 7062128
_shelx_shelxl_version_number 2018/3
_shelx_space_group_comment
;
The symmetry employed for this shelxl refinement is uniquely defined
by the following loop, which should always be used as a source of
symmetry information in preference to the above space-group names.
They are only intended as comments.
;
_shelx_estimated_absorpt_t_max 0.951
_shelx_estimated_absorpt_t_min 0.864
_olex2_refinement_description
;
1. Fixed Uiso
 At 1.2 times of:
  All C(H) groups, All N(H) groups
 At 1.5 times of:
  All C(H,H,H) groups
2. Restrained planarity
 O1, C26, N1AA, C27, C28
 with sigma of 0.1
 O1A, C26A, N8A, C27A, C28A
 with sigma of 0.1
3. Uiso/Uaniso restraints and constraints
Uanis(O1) = Uanis(O1A)
Uanis(C26) = Uanis(C26A)
Uanis(N1AA) = Uanis(N8A)
Uanis(C27) = Uanis(C27A)
Uanis(C28) = Uanis(C28A)
4. Rigid body (RIGU) restrains
 O1, C26, N1AA, C27, C28, O1A, C26A, N8A, C27A, C28A
 with sigma for 1-2 distances of 0.004 and sigma for 1-3 distances of 0.004
5. Same fragment restrains
{O1A, C26A, N8A, C27A, C28A} sigma for 1-2: 0.01, 1-3: 0.04
as in
{O1, C26, N1AA, C27, C28}
6. Others
 Sof(O1A)=Sof(C26A)=Sof(H26A)=Sof(N8A)=Sof(C27A)=Sof(H27D)=Sof(H27E)=Sof(H27F)=
 Sof(C28A)=Sof(H28D)=Sof(H28E)=Sof(H28F)=1-FVAR(1)
 Sof(O1)=Sof(C26)=Sof(H26)=Sof(N1AA)=Sof(C27)=Sof(H27A)=Sof(H27B)=Sof(H27C)=
 Sof(C28)=Sof(H28A)=Sof(H28B)=Sof(H28C)=FVAR(1)
7.a Me refined with riding coordinates:
 C27(H27A,H27B,H27C), C28(H28A,H28B,H28C), C27A(H27D,H27E,H27F), C28A(H28D,
 H28E,H28F)
7.b Aromatic/amide H refined with riding coordinates:
 N10(H10), N7(H7), C18(H18), C17(H17), C16(H16), C15(H15), C11(H11), C9(H9),
 C3(H3), C4(H4), C5(H5), C6(H6), C21(H21), C22(H22), C23(H23), C24(H24),
 C25(H25), C26(H26), C26A(H26A)
;
_olex2_submission_special_instructions 'No special instructions were received'

loop_
_space_group_symop_operation_xyz
'x, y, z'
'-x, -y, -z'

loop_
_atom_site_label
_atom_site_type_symbol
_atom_site_fract_x
_atom_site_fract_y
_atom_site_fract_z
_atom_site_U_iso_or_equiv
_atom_site_adp_type
_atom_site_occupancy
_atom_site_site_symmetry_order
_atom_site_calc_flag
_atom_site_refinement_flags_posn
_atom_site_refinement_flags_adp
_atom_site_refinement_flags_occupancy
_atom_site_disorder_assembly
_atom_site_disorder_group
N2 N 0.75211(16) 0.73928(16) 0.66246(13) 0.0173(3) Uani 1 1 d . . . . .
N10 N 0.85194(17) 1.01088(16) 0.83154(13) 0.0179(3) Uani 1 1 d . . . . .
H10 H 0.863419 1.015070 0.765165 0.021 Uiso 1 1 calc R U . . .
N3 N 0.79615(17) 0.91639(16) 0.96437(13) 0.0190(3) Uani 1 1 d . . . . .
N7 N 0.75282(17) 0.72553(16) 0.44127(13) 0.0184(3) Uani 1 1 d . . . . .
H7 H 0.780253 0.811600 0.490470 0.022 Uiso 1 1 calc R U . . .
N1 N 0.67441(17) 0.48960(16) 0.37457(13) 0.0184(3) Uani 1 1 d . . . . .
N8 N 0.61410(17) 0.38400(17) 0.76115(13) 0.0195(3) Uani 1 1 d . . . . .
N9 N 0.59130(17) 0.26856(17) 0.69086(14) 0.0206(3) Uani 1 1 d . . . . .
C19 C 0.88357(19) 1.12327(19) 0.92992(16) 0.0178(4) Uani 1 1 d . . . . .
C18 C 0.9381(2) 1.2689(2) 0.95672(17) 0.0226(4) Uani 1 1 d . . . . .
H18 H 0.963525 1.309923 0.901753 0.027 Uiso 1 1 calc R U . . .
C17 C 0.9536(2) 1.3513(2) 1.06682(17) 0.0252(4) Uani 1 1 d . . . . .
H17 H 0.987782 1.450528 1.086928 0.030 Uiso 1 1 calc R U . . .
C16 C 0.9198(2) 1.2913(2) 1.14943(17) 0.0236(4) Uani 1 1 d . . . . .
H16 H 0.932332 1.351097 1.224419 0.028 Uiso 1 1 calc R U . . .
C15 C 0.8693(2) 1.1486(2) 1.12454(16) 0.0211(4) Uani 1 1 d . . . . .
H15 H 0.848678 1.109452 1.181741 0.025 Uiso 1 1 calc R U . . .
C14 C 0.84880(19) 1.06217(19) 1.01225(16) 0.0179(4) Uani 1 1 d . . . . .
C13 C 0.79919(19) 0.89132(19) 0.85685(15) 0.0171(4) Uani 1 1 d . . . . .
C12 C 0.7485(2) 0.7485(2) 0.77033(16) 0.0173(4) Uani 1 1 d . . . . .
C11 C 0.7010(2) 0.6311(2) 0.80258(16) 0.0180(4) Uani 1 1 d . . . . .
H11 H 0.698730 0.641916 0.879649 0.022 Uiso 1 1 calc R U . . .
C10 C 0.65723(19) 0.49827(19) 0.71994(16) 0.0176(4) Uani 1 1 d . . . . .
C9 C 0.65851(19) 0.48533(19) 0.60637(16) 0.0175(4) Uani 1 1 d . . . . .
H9 H 0.627681 0.395404 0.547401 0.021 Uiso 1 1 calc R U . . .
C8 C 0.70657(19) 0.60885(19) 0.58265(15) 0.0168(4) Uani 1 1 d . . . . .
C1 C 0.71005(19) 0.60474(19) 0.46497(15) 0.0164(4) Uani 1 1 d . . . . .
C2 C 0.6947(2) 0.5393(2) 0.28459(16) 0.0181(4) Uani 1 1 d . . . . .
C3 C 0.6720(2) 0.4656(2) 0.16704(17) 0.0247(4) Uani 1 1 d . . . . .
H3 H 0.636844 0.365598 0.137066 0.030 Uiso 1 1 calc R U . . .
C4 C 0.7023(2) 0.5424(2) 0.09595(17) 0.0249(4) Uani 1 1 d . . . . .
H4 H 0.687523 0.494095 0.015999 0.030 Uiso 1 1 calc R U . . .
C5 C 0.7545(2) 0.6901(2) 0.13895(17) 0.0224(4) Uani 1 1 d . . . . .
H5 H 0.774783 0.739716 0.087781 0.027 Uiso 1 1 calc R U . . .
C6 C 0.7767(2) 0.7646(2) 0.25401(16) 0.0208(4) Uani 1 1 d . . . . .
H6 H 0.812335 0.864637 0.283442 0.025 Uiso 1 1 calc R U . . .
C7 C 0.7448(2) 0.6868(2) 0.32545(16) 0.0176(4) Uani 1 1 d . . . . .
C20 C 0.5478(2) 0.1553(2) 0.73290(16) 0.0196(4) Uani 1 1 d . . . . .
C21 C 0.5405(2) 0.0302(2) 0.66675(17) 0.0233(4) Uani 1 1 d . . . . .
H21 H 0.564497 0.024163 0.598603 0.028 Uiso 1 1 calc R U . . .
C22 C 0.4981(2) -0.0855(2) 0.70099(19) 0.0281(5) Uani 1 1 d . . . . .
H22 H 0.492670 -0.171065 0.656063 0.034 Uiso 1 1 calc R U . . .
C23 C 0.4639(2) -0.0762(2) 0.7998(2) 0.0314(5) Uani 1 1 d . . . . .
H23 H 0.435191 -0.155445 0.823176 0.038 Uiso 1 1 calc R U . . .
C24 C 0.4712(2) 0.0493(2) 0.86614(18) 0.0287(5) Uani 1 1 d . . . . .
H24 H 0.447143 0.054977 0.934240 0.034 Uiso 1 1 calc R U . . .
C25 C 0.5130(2) 0.1644(2) 0.83307(17) 0.0227(4) Uani 1 1 d . . . . .
H25 H 0.518122 0.249711 0.878222 0.027 Uiso 1 1 calc R U . . .
O1 O 0.8311(5) 1.0160(3) 0.5731(3) 0.0269(7) Uani 0.807(2) 1 d D . P A 1
C26 C 0.8445(3) 1.0867(2) 0.5096(2) 0.0227(5) Uani 0.807(2) 1 d D . P A 1
H26 H 0.829087 1.039057 0.429313 0.027 Uiso 0.807(2) 1 calc R U P A 1
N1AA N 0.8784(7) 1.2231(4) 0.5424(4) 0.0192(6) Uani 0.807(2) 1 d D . P A 1
C27 C 0.9045(3) 1.3047(3) 0.6637(2) 0.0223(5) Uani 0.807(2) 1 d D . P A 1
H27A H 0.927941 1.402456 0.671929 0.033 Uiso 0.807(2) 1 calc R U P A 1
H27B H 0.812930 1.259238 0.676810 0.033 Uiso 0.807(2) 1 calc R U P A 1
H27C H 0.990233 1.307363 0.724261 0.033 Uiso 0.807(2) 1 calc R U P A 1
C28 C 0.9012(3) 1.2987(3) 0.4630(2) 0.0256(5) Uani 0.807(2) 1 d D . P A 1
H28A H 0.925062 1.397377 0.503369 0.038 Uiso 0.807(2) 1 calc R U P A 1
H28B H 0.985728 1.299183 0.444568 0.038 Uiso 0.807(2) 1 calc R U P A 1
H28C H 0.808235 1.250634 0.387222 0.038 Uiso 0.807(2) 1 calc R U P A 1
O1A O 0.854(3) 1.0270(14) 0.6013(17) 0.0269(7) Uani 0.193(2) 1 d D . P A 2
C26A C 0.8703(11) 1.1478(10) 0.6164(8) 0.0227(5) Uani 0.193(2) 1 d D . P A 2
H26A H 0.869392 1.199768 0.688229 0.027 Uiso 0.193(2) 1 calc R U P A 2
N8A N 0.889(3) 1.2095(17) 0.5385(17) 0.0192(6) Uani 0.193(2) 1 d D . P A 2
C27A C 0.8905(11) 1.1379(10) 0.4255(8) 0.0223(5) Uani 0.193(2) 1 d D . P A 2
H27D H 0.905678 1.200909 0.381026 0.033 Uiso 0.193(2) 1 calc R U P A 2
H27E H 0.973653 1.115348 0.443864 0.033 Uiso 0.193(2) 1 calc R U P A 2
H27F H 0.793297 1.049244 0.375646 0.033 Uiso 0.193(2) 1 calc R U P A 2
C28A C 0.9003(12) 1.3488(10) 0.5596(9) 0.0256(5) Uani 0.193(2) 1 d D . P A 2
H28D H 0.913768 1.377120 0.493073 0.038 Uiso 0.193(2) 1 calc R U P A 2
H28E H 0.807026 1.344522 0.563235 0.038 Uiso 0.193(2) 1 calc R U P A 2
H28F H 0.987790 1.419108 0.636742 0.038 Uiso 0.193(2) 1 calc R U P A 2

loop_
_atom_site_aniso_label
_atom_site_aniso_U_11
_atom_site_aniso_U_22
_atom_site_aniso_U_33
_atom_site_aniso_U_23
_atom_site_aniso_U_13
_atom_site_aniso_U_12
N2 0.0203(7) 0.0196(8) 0.0155(7) 0.0083(6) 0.0083(6) 0.0116(6)
N10 0.0237(8) 0.0177(8) 0.0152(7) 0.0077(6) 0.0104(6) 0.0107(6)
N3 0.0233(8) 0.0197(8) 0.0165(8) 0.0071(6) 0.0105(6) 0.0114(6)
N7 0.0276(8) 0.0162(8) 0.0152(7) 0.0070(6) 0.0111(6) 0.0123(7)
N1 0.0218(8) 0.0189(8) 0.0161(7) 0.0080(6) 0.0094(6) 0.0097(6)
N8 0.0214(8) 0.0185(8) 0.0184(8) 0.0082(6) 0.0087(6) 0.0088(6)
N9 0.0236(8) 0.0202(9) 0.0207(8) 0.0096(7) 0.0107(7) 0.0116(7)
C19 0.0184(9) 0.0201(10) 0.0157(9) 0.0067(7) 0.0068(7) 0.0107(7)
C18 0.0290(10) 0.0210(10) 0.0198(10) 0.0097(8) 0.0112(8) 0.0124(8)
C17 0.0309(10) 0.0179(10) 0.0243(10) 0.0062(8) 0.0106(8) 0.0118(8)
C16 0.0263(10) 0.0240(10) 0.0183(9) 0.0032(8) 0.0099(8) 0.0129(8)
C15 0.0231(9) 0.0252(11) 0.0162(9) 0.0075(7) 0.0099(7) 0.0122(8)
C14 0.0174(8) 0.0197(10) 0.0174(9) 0.0071(7) 0.0074(7) 0.0098(7)
C13 0.0186(9) 0.0197(10) 0.0166(9) 0.0090(7) 0.0078(7) 0.0113(7)
C12 0.0185(8) 0.0196(10) 0.0160(9) 0.0076(7) 0.0076(7) 0.0109(7)
C11 0.0199(9) 0.0218(10) 0.0152(9) 0.0080(7) 0.0086(7) 0.0115(8)
C10 0.0169(8) 0.0208(10) 0.0179(9) 0.0101(7) 0.0079(7) 0.0099(7)
C9 0.0193(9) 0.0178(9) 0.0158(9) 0.0060(7) 0.0075(7) 0.0098(7)
C8 0.0168(8) 0.0204(10) 0.0158(9) 0.0079(7) 0.0072(7) 0.0107(7)
C1 0.0166(8) 0.0193(9) 0.0168(9) 0.0089(7) 0.0078(7) 0.0104(7)
C2 0.0191(9) 0.0202(10) 0.0167(9) 0.0082(7) 0.0082(7) 0.0102(7)
C3 0.0335(11) 0.0175(10) 0.0197(10) 0.0046(7) 0.0118(8) 0.0105(8)
C4 0.0356(11) 0.0229(10) 0.0152(9) 0.0059(8) 0.0122(8) 0.0133(9)
C5 0.0291(10) 0.0255(11) 0.0194(9) 0.0133(8) 0.0132(8) 0.0151(8)
C6 0.0287(10) 0.0195(10) 0.0192(9) 0.0095(7) 0.0120(8) 0.0140(8)
C7 0.0193(8) 0.0206(10) 0.0152(9) 0.0066(7) 0.0076(7) 0.0119(7)
C20 0.0170(8) 0.0195(10) 0.0204(9) 0.0092(7) 0.0055(7) 0.0080(7)
C21 0.0228(9) 0.0210(10) 0.0221(10) 0.0061(8) 0.0059(8) 0.0110(8)
C22 0.0234(10) 0.0196(10) 0.0326(11) 0.0074(8) 0.0035(8) 0.0101(8)
C23 0.0268(10) 0.0240(11) 0.0376(12) 0.0195(9) 0.0068(9) 0.0080(9)
C24 0.0270(10) 0.0310(12) 0.0265(10) 0.0170(9) 0.0107(9) 0.0101(9)
C25 0.0219(9) 0.0209(10) 0.0221(10) 0.0085(8) 0.0088(8) 0.0079(8)
O1 0.0362(18) 0.0198(9) 0.026(2) 0.0104(11) 0.0141(16) 0.0130(10)
C26 0.0278(12) 0.0179(12) 0.0191(11) 0.0045(9) 0.0097(9) 0.0099(9)
N1AA 0.0222(12) 0.0176(11) 0.0172(8) 0.0066(8) 0.0079(7) 0.0098(8)
C27 0.0269(12) 0.0198(12) 0.0189(11) 0.0038(9) 0.0105(9) 0.0118(10)
C28 0.0327(13) 0.0187(12) 0.0252(12) 0.0118(9) 0.0126(10) 0.0104(10)
O1A 0.0362(18) 0.0198(9) 0.026(2) 0.0104(11) 0.0141(16) 0.0130(10)
C26A 0.0278(12) 0.0179(12) 0.0191(11) 0.0045(9) 0.0097(9) 0.0099(9)
N8A 0.0222(12) 0.0176(11) 0.0172(8) 0.0066(8) 0.0079(7) 0.0098(8)
C27A 0.0269(12) 0.0198(12) 0.0189(11) 0.0038(9) 0.0105(9) 0.0118(10)
C28A 0.0327(13) 0.0187(12) 0.0252(12) 0.0118(9) 0.0126(10) 0.0104(10)

loop_
_atom_type_symbol
_atom_type_description
_atom_type_scat_dispersion_real
_atom_type_scat_dispersion_imag
_atom_type_scat_source
C C 0.0181 0.0091 'International Tables Vol C Tables 4.2.6.8 and 6.1.1.4'
H H 0.0000 0.0000 'International Tables Vol C Tables 4.2.6.8 and 6.1.1.4'
N N 0.0311 0.0180 'International Tables Vol C Tables 4.2.6.8 and 6.1.1.4'
O O 0.0492 0.0322 'International Tables Vol C Tables 4.2.6.8 and 6.1.1.4'

loop_
_geom_angle_atom_site_label_1
_geom_angle_atom_site_label_2
_geom_angle_atom_site_label_3
_geom_angle
_geom_angle_site_symmetry_1
_geom_angle_site_symmetry_3
_geom_angle_publ_flag
C12 N2 C8 117.16(15) . . ?
C19 N10 H10 126.7 . . ?
C13 N10 H10 126.7 . . ?
C13 N10 C19 106.69(14) . . ?
C13 N3 C14 103.97(14) . . ?
C1 N7 H7 126.7 . . ?
C1 N7 C7 106.66(15) . . ?
C7 N7 H7 126.7 . . ?
C1 N1 C2 103.78(15) . . ?
N9 N8 C10 114.18(15) . . ?
N8 N9 C20 113.59(15) . . ?
N10 C19 C18 133.42(17) . . ?
N10 C19 C14 104.84(15) . . ?
C18 C19 C14 121.74(16) . . ?
C19 C18 H18 121.4 . . ?
C17 C18 C19 117.16(17) . . ?
C17 C18 H18 121.4 . . ?
C18 C17 H17 119.3 . . ?
C18 C17 C16 121.38(18) . . ?
C16 C17 H17 119.3 . . ?
C17 C16 H16 119.2 . . ?
C15 C16 C17 121.63(17) . . ?
C15 C16 H16 119.2 . . ?
C16 C15 H15 121.0 . . ?
C16 C15 C14 118.07(17) . . ?
C14 C15 H15 121.0 . . ?
N3 C14 C19 110.63(15) . . ?
N3 C14 C15 129.39(17) . . ?
C15 C14 C19 119.98(17) . . ?
N10 C13 C12 122.45(15) . . ?
N3 C13 N10 113.86(16) . . ?
N3 C13 C12 123.68(16) . . ?
N2 C12 C13 116.68(16) . . ?
N2 C12 C11 123.29(17) . . ?
C11 C12 C13 120.03(16) . . ?
C12 C11 H11 120.7 . . ?
C10 C11 C12 118.62(16) . . ?
C10 C11 H11 120.7 . . ?
C11 C10 N8 115.23(15) . . ?
C11 C10 C9 119.29(17) . . ?
C9 C10 N8 125.48(17) . . ?
C10 C9 H9 121.2 . . ?
C8 C9 C10 117.60(17) . . ?
C8 C9 H9 121.2 . . ?
N2 C8 C9 124.02(16) . . ?
N2 C8 C1 114.77(16) . . ?
C9 C8 C1 121.21(16) . . ?
N7 C1 C8 120.75(16) . . ?
N1 C1 N7 114.01(15) . . ?
N1 C1 C8 125.24(16) . . ?
N1 C2 C3 130.16(17) . . ?
N1 C2 C7 110.37(15) . . ?
C3 C2 C7 119.47(17) . . ?
C2 C3 H3 120.9 . . ?
C4 C3 C2 118.12(18) . . ?
C4 C3 H3 120.9 . . ?
C3 C4 H4 119.2 . . ?
C3 C4 C5 121.61(17) . . ?
C5 C4 H4 119.2 . . ?
C4 C5 H5 119.4 . . ?
C6 C5 C4 121.25(17) . . ?
C6 C5 H5 119.4 . . ?
C5 C6 H6 121.4 . . ?
C5 C6 C7 117.18(17) . . ?
C7 C6 H6 121.4 . . ?
N7 C7 C2 105.18(15) . . ?
N7 C7 C6 132.46(17) . . ?
C6 C7 C2 122.36(16) . . ?
C21 C20 N9 115.95(16) . . ?
C21 C20 C25 120.20(18) . . ?
C25 C20 N9 123.84(17) . . ?
C20 C21 H21 120.2 . . ?
C22 C21 C20 119.64(18) . . ?
C22 C21 H21 120.2 . . ?
C21 C22 H22 120.0 . . ?
C23 C22 C21 120.0(2) . . ?
C23 C22 H22 120.0 . . ?
C22 C23 H23 119.9 . . ?
C22 C23 C24 120.28(19) . . ?
C24 C23 H23 119.9 . . ?
C23 C24 H24 119.9 . . ?
C25 C24 C23 120.16(19) . . ?
C25 C24 H24 119.9 . . ?
C20 C25 H25 120.2 . . ?
C24 C25 C20 119.66(19) . . ?
C24 C25 H25 120.2 . . ?
O1 C26 H26 116.8 . . ?
O1 C26 N1AA 126.5(3) . . ?
N1AA C26 H26 116.8 . . ?
C26 N1AA C27 120.6(3) . . ?
C26 N1AA C28 121.9(3) . . ?
C28 N1AA C27 117.4(3) . . ?
N1AA C27 H27A 109.5 . . ?
N1AA C27 H27B 109.5 . . ?
N1AA C27 H27C 109.5 . . ?
H27A C27 H27B 109.5 . . ?
H27A C27 H27C 109.5 . . ?
H27B C27 H27C 109.5 . . ?
N1AA C28 H28A 109.5 . . ?
N1AA C28 H28B 109.5 . . ?
N1AA C28 H28C 109.5 . . ?
H28A C28 H28B 109.5 . . ?
H28A C28 H28C 109.5 . . ?
H28B C28 H28C 109.5 . . ?
O1A C26A H26A 118.0 . . ?
O1A C26A N8A 124.0(13) . . ?
N8A C26A H26A 118.0 . . ?
C26A N8A C27A 122.0(10) . . ?
C26A N8A C28A 120.9(11) . . ?
C28A N8A C27A 117.0(9) . . ?
N8A C27A H27D 109.5 . . ?
N8A C27A H27E 109.5 . . ?
N8A C27A H27F 109.5 . . ?
H27D C27A H27E 109.5 . . ?
H27D C27A H27F 109.5 . . ?
H27E C27A H27F 109.5 . . ?
N8A C28A H28D 109.5 . . ?
N8A C28A H28E 109.5 . . ?
N8A C28A H28F 109.5 . . ?
H28D C28A H28E 109.5 . . ?
H28D C28A H28F 109.5 . . ?
H28E C28A H28F 109.5 . . ?

loop_
_geom_bond_atom_site_label_1
_geom_bond_atom_site_label_2
_geom_bond_distance
_geom_bond_site_symmetry_2
_geom_bond_publ_flag
N2 C12 1.339(2) . ?
N2 C8 1.346(2) . ?
N10 H10 0.8800 . ?
N10 C19 1.375(2) . ?
N10 C13 1.367(2) . ?
N3 C14 1.384(2) . ?
N3 C13 1.318(2) . ?
N7 H7 0.8800 . ?
N7 C1 1.362(2) . ?
N7 C7 1.376(2) . ?
N1 C1 1.321(2) . ?
N1 C2 1.393(2) . ?
N8 N9 1.253(2) . ?
N8 C10 1.431(2) . ?
N9 C20 1.429(2) . ?
C19 C18 1.393(3) . ?
C19 C14 1.411(2) . ?
C18 H18 0.9500 . ?
C18 C17 1.384(3) . ?
C17 H17 0.9500 . ?
C17 C16 1.404(3) . ?
C16 H16 0.9500 . ?
C16 C15 1.371(3) . ?
C15 H15 0.9500 . ?
C15 C14 1.402(2) . ?
C13 C12 1.468(2) . ?
C12 C11 1.393(3) . ?
C11 H11 0.9500 . ?
C11 C10 1.385(3) . ?
C10 C9 1.396(2) . ?
C9 H9 0.9500 . ?
C9 C8 1.391(3) . ?
C8 C1 1.470(2) . ?
C2 C3 1.401(3) . ?
C2 C7 1.405(3) . ?
C3 H3 0.9500 . ?
C3 C4 1.382(3) . ?
C4 H4 0.9500 . ?
C4 C5 1.403(3) . ?
C5 H5 0.9500 . ?
C5 C6 1.378(3) . ?
C6 H6 0.9500 . ?
C6 C7 1.395(3) . ?
C20 C21 1.393(3) . ?
C20 C25 1.394(3) . ?
C21 H21 0.9500 . ?
C21 C22 1.389(3) . ?
C22 H22 0.9500 . ?
C22 C23 1.374(3) . ?
C23 H23 0.9500 . ?
C23 C24 1.398(3) . ?
C24 H24 0.9500 . ?
C24 C25 1.373(3) . ?
C25 H25 0.9500 . ?
O1 C26 1.233(4) . ?
C26 H26 0.9500 . ?
C26 N1AA 1.329(4) . ?
N1AA C27 1.453(4) . ?
N1AA C28 1.450(3) . ?
C27 H27A 0.9800 . ?
C27 H27B 0.9800 . ?
C27 H27C 0.9800 . ?
C28 H28A 0.9800 . ?
C28 H28B 0.9800 . ?
C28 H28C 0.9800 . ?
O1A C26A 1.235(9) . ?
C26A H26A 0.9500 . ?
C26A N8A 1.327(9) . ?
N8A C27A 1.455(12) . ?
N8A C28A 1.448(9) . ?
C27A H27D 0.9800 . ?
C27A H27E 0.9800 . ?
C27A H27F 0.9800 . ?
C28A H28D 0.9800 . ?
C28A H28E 0.9800 . ?
C28A H28F 0.9800 . ?

loop_
_geom_hbond_atom_site_label_D
_geom_hbond_atom_site_label_H
_geom_hbond_atom_site_label_A
_geom_hbond_distance_DH
_geom_hbond_distance_HA
_geom_hbond_distance_DA
_geom_hbond_angle_DHA
_geom_hbond_site_symmetry_A
_geom_hbond_publ_flag
N10 H10 O1 0.88 2.32 3.184(4) 165.5 . yes
N10 H10 O1A 0.88 2.06 2.92(2) 169.4 . yes
N7 H7 O1 0.88 2.02 2.890(3) 168.7 . yes
N7 H7 O1A 0.88 2.14 3.017(15) 175.7 . yes
C27 H27B N9 0.98 2.43 3.293(3) 146.6 1_565 yes
C27A H27E N7 0.98 2.44 3.155(10) 129.8 2_776 yes

loop_
_geom_torsion_atom_site_label_1
_geom_torsion_atom_site_label_2
_geom_torsion_atom_site_label_3
_geom_torsion_atom_site_label_4
_geom_torsion
_geom_torsion_site_symmetry_1
_geom_torsion_site_symmetry_2
_geom_torsion_site_symmetry_3
_geom_torsion_site_symmetry_4
_geom_torsion_publ_flag
N2 C12 C11 C10 1.0(3) . . . . ?
N2 C8 C1 N7 -1.7(2) . . . . ?
N2 C8 C1 N1 178.06(16) . . . . ?
N10 C19 C18 C17 178.85(18) . . . . ?
N10 C19 C14 N3 -0.56(19) . . . . ?
N10 C19 C14 C15 179.61(16) . . . . ?
N10 C13 C12 N2 -1.9(2) . . . . ?
N10 C13 C12 C11 177.66(16) . . . . ?
N3 C13 C12 N2 177.06(16) . . . . ?
N3 C13 C12 C11 -3.4(3) . . . . ?
N1 C2 C3 C4 -179.57(18) . . . . ?
N1 C2 C7 N7 -0.70(19) . . . . ?
N1 C2 C7 C6 178.83(16) . . . . ?
N8 N9 C20 C21 -171.86(16) . . . . ?
N8 N9 C20 C25 8.5(2) . . . . ?
N8 C10 C9 C8 -178.86(16) . . . . ?
N9 N8 C10 C11 -172.45(15) . . . . ?
N9 N8 C10 C9 7.3(2) . . . . ?
N9 C20 C21 C22 -179.52(16) . . . . ?
N9 C20 C25 C24 179.51(17) . . . . ?
C19 N10 C13 N3 -1.1(2) . . . . ?
C19 N10 C13 C12 177.88(15) . . . . ?
C19 C18 C17 C16 1.7(3) . . . . ?
C18 C19 C14 N3 179.68(16) . . . . ?
C18 C19 C14 C15 -0.2(3) . . . . ?
C18 C17 C16 C15 -0.4(3) . . . . ?
C17 C16 C15 C14 -1.3(3) . . . . ?
C16 C15 C14 N3 -178.28(17) . . . . ?
C16 C15 C14 C19 1.5(3) . . . . ?
C14 N3 C13 N10 0.75(19) . . . . ?
C14 N3 C13 C12 -178.25(16) . . . . ?
C14 C19 C18 C17 -1.5(3) . . . . ?
C13 N10 C19 C18 -179.3(2) . . . . ?
C13 N10 C19 C14 0.96(18) . . . . ?
C13 N3 C14 C19 -0.09(19) . . . . ?
C13 N3 C14 C15 179.72(18) . . . . ?
C13 C12 C11 C10 -178.53(16) . . . . ?
C12 N2 C8 C9 -0.8(2) . . . . ?
C12 N2 C8 C1 178.85(15) . . . . ?
C12 C11 C10 N8 178.31(15) . . . . ?
C12 C11 C10 C9 -1.5(2) . . . . ?
C11 C10 C9 C8 0.9(2) . . . . ?
C10 N8 N9 C20 -179.80(14) . . . . ?
C10 C9 C8 N2 0.3(3) . . . . ?
C10 C9 C8 C1 -179.39(15) . . . . ?
C9 C8 C1 N7 177.96(16) . . . . ?
C9 C8 C1 N1 -2.3(3) . . . . ?
C8 N2 C12 C13 179.69(15) . . . . ?
C8 N2 C12 C11 0.2(2) . . . . ?
C1 N7 C7 C2 0.44(18) . . . . ?
C1 N7 C7 C6 -179.02(19) . . . . ?
C1 N1 C2 C3 -178.89(19) . . . . ?
C1 N1 C2 C7 0.67(19) . . . . ?
C2 N1 C1 N7 -0.39(19) . . . . ?
C2 N1 C1 C8 179.82(16) . . . . ?
C2 C3 C4 C5 0.0(3) . . . . ?
C3 C2 C7 N7 178.91(16) . . . . ?
C3 C2 C7 C6 -1.6(3) . . . . ?
C3 C4 C5 C6 -0.4(3) . . . . ?
C4 C5 C6 C7 -0.2(3) . . . . ?
C5 C6 C7 N7 -179.43(18) . . . . ?
C5 C6 C7 C2 1.2(3) . . . . ?
C7 N7 C1 N1 0.0(2) . . . . ?
C7 N7 C1 C8 179.77(15) . . . . ?
C7 C2 C3 C4 0.9(3) . . . . ?
C20 C21 C22 C23 -0.2(3) . . . . ?
C21 C20 C25 C24 -0.1(3) . . . . ?
C21 C22 C23 C24 0.2(3) . . . . ?
C22 C23 C24 C25 -0.2(3) . . . . ?
C23 C24 C25 C20 0.1(3) . . . . ?
C25 C20 C21 C22 0.1(3) . . . . ?
O1 C26 N1AA C27 0.2(7) . . . . ?
O1 C26 N1AA C28 175.9(4) . . . . ?
O1A C26A N8A C27A 1(3) . . . . ?
O1A C26A N8A C28A 177(2) . . . . ?
